data_1509742
loop_
_publ_author_name
'Ellner, M.'
'Myakush, O.M.'
'Hiebl, K.'
'Sichevich, O.M.'
'Grin', Yu.'
'Rogl, P.'

_publ_section_title
;
 Crystal chemistry and magnetic properties of the ternary compounds RE3
 Agx Ga11-x (RE= Y, Gd, Tb, Dy, Ho, Er, Tm, and Yb)
;
_journal_name_full 'Journal of Solid State Chemistry'
_journal_page_first 399
_journal_page_last 405
_journal_paper_doi 10.1006/jssc.1993.1231
_journal_volume 105
_journal_year 1993
_chemical_formula_sum 'Ag2.72 Ga8.28 Yb3'
_space_group_IT_number 71
_symmetry_space_group_name_Hall '-I 2 2'
_symmetry_space_group_name_H-M 'I m m m'
_cell_angle_alpha 90
_cell_angle_beta 90
_cell_angle_gamma 90
_cell_formula_units_Z 2
_cell_length_a 4.3284
_cell_length_b 12.86
_cell_length_c 9.709
_cell_volume 540.434
_citation_journal_id_ASTM JSSCBI
_cod_data_source_file silver2-3_219.cif
_cod_data_source_block Ag2.72Ga8.28Yb3
_cod_original_cell_volume 540.4342
_cod_database_code 1509742

loop_
_symmetry_equiv_pos_as_xyz
x,y,z
-x,-y,z
x,-y,-z
-x,y,-z
-x,-y,-z
x,y,-z
-x,y,z
x,-y,z
x+1/2,y+1/2,z+1/2
-x+1/2,-y+1/2,z+1/2
x+1/2,-y+1/2,-z+1/2
-x+1/2,y+1/2,-z+1/2
-x+1/2,-y+1/2,-z+1/2
x+1/2,y+1/2,-z+1/2
-x+1/2,y+1/2,z+1/2
x+1/2,-y+1/2,z+1/2

loop_
_atom_site_label
_atom_site_type_symbol
_atom_site_fract_x
_atom_site_fract_y
_atom_site_fract_z
_atom_site_occupancy
_atom_site_U_iso_or_equiv
Ag1 Ag 0.5 0 0.6901 1 0.0
Yb2 Yb 0 0.29974 0 1 0.0
Ga1 Ga 0.5 0.5 0 0.28 0.0
Yb1 Yb 0 0 0 1 0.0
Ga2 Ga 0 0.3412 0.3683 1 0.0
Ag2 Ag 0.5 0.5 0 0.72 0.0
Ga3 Ga 0 0.1424 0.28 1 0.0
